data_7154734
loop_
_publ_author_name
'Naganawa, Yuki'
'Aoyama, Tomotaka'
'Nishiyama, Hisao'

_publ_section_title
;
 Cu(ii)-catalyzed enantioselective oxygen atom transfer from oxaziridine
 to oxindole derivatives with chiral phenanthroline.
;
_journal_issue 47
_journal_name_full 'Organic &amp; biomolecular chemistry'
_journal_page_first 11499
_journal_page_last 11506
_journal_paper_doi 10.1039/c5ob01840d
_journal_volume 13
_journal_year 2015
_chemical_absolute_configuration syn
_chemical_formula_sum 'C40 H26 Cu N2 O3'
_chemical_formula_weight 646.17
_space_group_crystal_system monoclinic
_space_group_IT_number 4
_space_group_name_Hall 'P 2yb'
_space_group_name_H-M_alt 'P 1 21 1'
_symmetry_space_group_name_Hall 'P 2yb'
_symmetry_space_group_name_H-M 'P 1 21 1'
_atom_sites_solution_hydrogens geom
_atom_sites_solution_primary difmap
_audit_update_record
;
2015-06-08 deposited with the CCDC.
2015-09-28 downloaded from the CCDC.
;
_cell_angle_alpha 90
_cell_angle_beta 108.0781(12)
_cell_angle_gamma 90
_cell_formula_units_Z 4
_cell_length_a 15.2618(6)
_cell_length_b 13.0327(5)
_cell_length_c 17.7452(8)
_cell_measurement_temperature 93.(2)
_cell_volume 3355.3(2)
_computing_data_collection 'Bruker SMART APEXII'
_computing_molecular_graphics 'XSHELL V6.3.1'
_computing_publication_material 'General Report'
_computing_structure_refinement 'SHELXL-2013 (Sheldrick, 2013)'
_diffrn_ambient_temperature 93.(2)
_diffrn_measured_fraction_theta_full 0.994
_diffrn_measured_fraction_theta_max 0.994
_diffrn_measurement_device_type 'Bruker D8 goniometer'
_diffrn_measurement_method 'omega scans'
_diffrn_radiation_monochromator graphite
_diffrn_radiation_type MoKa
_diffrn_radiation_wavelength 0.71073
_diffrn_reflns_av_R_equivalents 0.0187
_diffrn_reflns_limit_h_max 17
_diffrn_reflns_limit_h_min -18
_diffrn_reflns_limit_k_max 15
_diffrn_reflns_limit_k_min -15
_diffrn_reflns_limit_l_max 20
_diffrn_reflns_limit_l_min -20
_diffrn_reflns_number 23913
_diffrn_reflns_theta_full 25.06
_diffrn_reflns_theta_max 25.06
_diffrn_reflns_theta_min 2.19
_diffrn_source 'sealed tube'
_exptl_absorpt_coefficient_mu 0.691
_exptl_absorpt_correction_T_max 0.93
_exptl_absorpt_correction_T_min 0.77
_exptl_absorpt_process_details
;
;
_exptl_crystal_colour 'clear dark orange'
_exptl_crystal_density_diffrn 1.279
_exptl_crystal_density_method 'not measured'
_exptl_crystal_description columun
_exptl_crystal_F_000 1332
_exptl_crystal_recrystallization_method 'Re-crystallisation from solvent: acetone'
_exptl_crystal_size_max 0.400
_exptl_crystal_size_mid 0.400
_exptl_crystal_size_min 0.100
_refine_diff_density_max 2.510
_refine_diff_density_min -0.539
_refine_ls_abs_structure_details
;
Flack x determined using 4862 quotients [(I+)-(I-)]/[(I+)+(I-)]
(Parsons and Flack (2004), Acta Cryst. A60, s61).
;
_refine_ls_abs_structure_Flack 0.018(3)
_refine_ls_extinction_method none
_refine_ls_goodness_of_fit_ref 1.507
_refine_ls_hydrogen_treatment constr
_refine_ls_matrix_type full
_refine_ls_number_parameters 876
_refine_ls_number_reflns 11568
_refine_ls_number_restraints 1
_refine_ls_restrained_S_all 1.507
_refine_ls_R_factor_all 0.0603
_refine_ls_R_factor_gt 0.0577
_refine_ls_shift/su_max 0.008
_refine_ls_shift/su_mean 0.000
_refine_ls_structure_factor_coef Fsqd
_refine_ls_weighting_details 'w=1/[\s^2^(Fo^2^)+(0.1000P)^2^] where P=(Fo^2^+2Fc^2^)/3'
_refine_ls_weighting_scheme calc
_refine_ls_wR_factor_gt 0.1798
_refine_ls_wR_factor_ref 0.1826
_reflns_number_gt 10939
_reflns_number_total 11568
_reflns_threshold_expression 'I > 2\s(I)'
_cod_data_source_file c5ob01840d2.cif
_cod_data_source_block I
_cod_depositor_comments 'Adding full bibliography for 7154734.cif.'
_cod_database_code 7154734
_audit_block_doi 10.5517/cc1j59xx

loop_
_space_group_symop_operation_xyz
'x, y, z'
'-x, y+1/2, -z'

loop_
_atom_site_type_symbol
_atom_site_label
_atom_site_fract_x
_atom_site_fract_y
_atom_site_fract_z
_atom_site_U_iso_or_equiv
_atom_site_adp_type
_atom_site_calc_flag
_atom_site_refinement_flags_adp
_atom_site_refinement_flags_posn
_atom_site_occupancy
Cu Cu1 0.74956(5) 0.06288(6) 0.56234(5) 0.0147(2) Uani d . . 1
Cu Cu2 0.42933(5) 0.32866(6) 0.61327(5) 0.0145(2) Uani d . . 1
N N2 0.6455(4) 0.0826(4) 0.6041(3) 0.0149(12) Uani d . . 1
C C9 0.4776(5) 0.0856(5) 0.5574(4) 0.0162(14) Uani d . . 1
C C1 0.5852(5) 0.0702(7) 0.3170(5) 0.0266(17) Uani d . . 1
H H1 0.5931 0.0677 0.266 0.032 Uiso calc U R 1
N N1 0.6534(4) 0.0738(5) 0.4580(3) 0.0186(12) Uani d . . 1
C C12 0.5617(5) 0.0872(5) 0.6963(4) 0.0208(15) Uani d . . 1
H H12 0.5616 0.0874 0.7498 0.025 Uiso calc U R 1
C C5 0.4977(6) 0.0747(6) 0.3251(4) 0.0254(17) Uani d . . 1
H H5 0.4452 0.0753 0.2791 0.031 Uiso calc U R 1
C C4 0.5674(5) 0.0788(5) 0.4663(4) 0.0161(14) Uani d . . 1
C C2 0.6601(5) 0.0693(6) 0.3846(4) 0.0190(14) Uani d . . 1
H H2 0.7199 0.0652 0.3788 0.023 Uiso calc U R 1
C C6 0.4860(5) 0.0785(5) 0.4003(4) 0.0177(15) Uani d . . 1
C C7 0.3994(5) 0.0808(6) 0.4158(5) 0.0241(17) Uani d . . 1
H H7 0.3438 0.0804 0.3728 0.029 Uiso calc U R 1
C C10 0.5625(5) 0.0820(5) 0.5446(4) 0.0151(14) Uani d . . 1
C C14 0.6456(4) 0.0855(5) 0.6808(4) 0.0138(14) Uani d . . 1
C C11 0.4797(5) 0.0887(5) 0.6371(4) 0.0182(15) Uani d . . 1
H H11 0.4237 0.0918 0.6497 0.022 Uiso calc U R 1
C C8 0.3959(5) 0.0836(6) 0.4905(4) 0.0208(15) Uani d . . 1
H H8 0.3375 0.0843 0.4992 0.025 Uiso calc U R 1
C C23 0.8214(5) 0.0591(6) 0.7317(4) 0.0164(14) Uani d . . 1
C C22 0.9013(4) 0.0561(6) 0.7977(4) 0.0150(13) Uani d . . 1
C C18 0.9806(5) 0.0695(7) 0.9435(4) 0.0238(15) Uani d . . 1
H H18 1.0375 0.0476 0.9376 0.029 Uiso calc U R 1
C C24 0.7345(5) 0.0846(5) 0.7444(4) 0.0153(14) Uani d . . 1
C C20 0.8149(5) 0.1053(6) 0.8878(4) 0.0193(15) Uani d . . 1
C C19 0.8997(4) 0.0754(6) 0.8751(4) 0.0174(14) Uani d . . 1
C C15 0.8918(5) 0.1266(6) 1.0269(5) 0.0271(18) Uani d . . 1
H H15 0.8898 0.1441 1.0784 0.032 Uiso calc U R 1
C C17 0.9760(5) 0.0952(6) 1.0163(4) 0.0272(18) Uani d . . 1
H H17 1.0301 0.0921 1.0608 0.033 Uiso calc U R 1
C C21 0.7359(5) 0.1100(5) 0.8223(4) 0.0179(15) Uani d . . 1
H H21 0.68 0.1314 0.8303 0.021 Uiso calc U R 1
C C16 0.8139(5) 0.1317(6) 0.9639(5) 0.0263(17) Uani d . . 1
H H16 0.7579 0.1536 0.9716 0.032 Uiso calc U R 1
C C26 1.0156(5) -0.0718(6) 0.7762(4) 0.0168(15) Uani d . . 1
C C25 1.0945(5) -0.0967(6) 0.7533(4) 0.0203(16) Uani d . . 1
C C29 1.1176(5) -0.2004(6) 0.7475(4) 0.0254(17) Uani d . . 1
H H29 1.171 -0.2164 0.7332 0.03 Uiso calc U R 1
C C30 1.0659(6) -0.2780(6) 0.7617(5) 0.0270(18) Uani d . . 1
H H30 1.0821 -0.3473 0.756 0.032 Uiso calc U R 1
C C27 0.9628(5) -0.1568(6) 0.7923(4) 0.0216(15) Uani d . . 1
H H27 0.9099 -0.1435 0.8082 0.026 Uiso calc U R 1
C C28 0.9881(6) -0.2551(6) 0.7850(5) 0.0259(18) Uani d . . 1
H H28 0.9525 -0.3096 0.7959 0.031 Uiso calc U R 1
C C34 0.9894(5) 0.0306(6) 0.7803(4) 0.0170(15) Uani d . . 1
C C33 1.0397(5) 0.1107(6) 0.7619(4) 0.0195(15) Uani d . . 1
C C31 1.1441(5) -0.0140(6) 0.7338(5) 0.0247(17) Uani d . . 1
H H31 1.1959 -0.0283 0.7167 0.03 Uiso calc U R 1
C C32 1.1190(5) 0.0855(6) 0.7391(5) 0.0244(17) Uani d . . 1
H H32 1.1551 0.1391 0.7275 0.029 Uiso calc U R 1
C C37 1.0137(5) 0.2193(6) 0.7636(5) 0.0260(18) Uani d . . 1
C C36 1.0235(7) 0.2701(7) 0.8362(7) 0.040(2) Uani d . . 1
H H36 1.0438 0.2335 0.8848 0.048 Uiso calc U R 1
C C38 0.9818(5) 0.2744(7) 0.6935(6) 0.0307(19) Uani d . . 1
H H38 0.9725 0.2408 0.6442 0.037 Uiso calc U R 1
C C39 0.9634(6) 0.3778(7) 0.6952(8) 0.046(3) Uani d . . 1
H H39 0.9435 0.4149 0.6468 0.055 Uiso calc U R 1
C C35 1.0035(8) 0.3716(7) 0.8356(8) 0.056(3) Uani d . . 1
H H35 1.0104 0.405 0.8847 0.067 Uiso calc U R 1
C C44 0.5602(5) 0.3293(7) 0.3767(4) 0.0241(16) Uani d . . 1
H H44 0.5599 0.3279 0.323 0.029 Uiso calc U R 1
C C40 0.3174(5) 0.3300(7) 0.4405(4) 0.0215(15) Uani d . . 1
H H40 0.2633 0.3314 0.4561 0.026 Uiso calc U R 1
C C49 0.6360(4) 0.3363(5) 0.6732(4) 0.0150(13) Uani d . . 1
C C48 0.7268(5) 0.3306(6) 0.5826(4) 0.0198(15) Uani d . . 1
H H48 0.7851 0.327 0.5739 0.024 Uiso calc U R 1
C C51 0.4776(5) 0.3299(5) 0.4731(4) 0.0162(14) Uani d . . 1
C C46 0.6448(5) 0.3317(6) 0.5168(4) 0.0182(14) Uani d . . 1
C C45 0.6419(5) 0.3305(6) 0.4364(4) 0.0233(15) Uani d . . 1
H H45 0.698 0.3306 0.4238 0.028 Uiso calc U R 1
C C50 0.5628(5) 0.3324(6) 0.5362(4) 0.0172(14) Uani d . . 1
C C47 0.7223(5) 0.3347(6) 0.6573(4) 0.0205(15) Uani d . . 1
H H47 0.7779 0.3366 0.7005 0.025 Uiso calc U R 1
C C41 0.3088(5) 0.3276(6) 0.3593(4) 0.0248(16) Uani d . . 1
H H41 0.2496 0.3262 0.3207 0.03 Uiso calc U R 1
C C43 0.4749(5) 0.3301(5) 0.3944(4) 0.0196(15) Uani d . . 1
C C42 0.3869(5) 0.3274(6) 0.3362(4) 0.0232(15) Uani d . . 1
H H42 0.382 0.3254 0.2815 0.028 Uiso calc U R 1
C C53 0.5469(4) 0.3351(5) 0.7745(4) 0.0135(13) Uani d . . 1
C C55 0.7141(5) 0.3636(6) 0.8171(4) 0.0181(15) Uani d . . 1
H H55 0.7704 0.3693 0.8051 0.022 Uiso calc U R 1
C C54 0.5492(5) 0.3457(5) 0.8544(4) 0.0176(15) Uani d . . 1
C C58 0.6347(6) 0.3811(6) 0.9967(4) 0.0236(16) Uani d . . 1
H H58 0.5795 0.3785 1.0107 0.028 Uiso calc U R 1
C C56 0.7151(5) 0.3744(6) 0.8967(4) 0.0202(15) Uani d . . 1
C C57 0.6308(5) 0.3659(6) 0.9139(4) 0.0228(16) Uani d . . 1
C C52 0.6317(4) 0.3447(5) 0.7547(4) 0.0164(14) Uani d . . 1
C C59 0.7988(5) 0.3918(8) 0.9573(5) 0.034(2) Uani d . . 1
H H59 0.8547 0.3945 0.9445 0.041 Uiso calc U R 1
C C60 0.8005(6) 0.4049(8) 1.0346(5) 0.038(2) Uani d . . 1
H H60 0.857 0.4178 1.0751 0.045 Uiso calc U R 1
C C61 0.7155(6) 0.3987(7) 1.0533(5) 0.0304(19) Uani d . . 1
H H61 0.7164 0.4072 1.1067 0.037 Uiso calc U R 1
C C70 0.4065(5) 0.2558(6) 0.8640(4) 0.0217(16) Uani d . . 1
C C71 0.4569(5) 0.3445(6) 0.8677(4) 0.0197(15) Uani d . . 1
C C65 0.4642(6) 0.5374(6) 0.8823(5) 0.0312(19) Uani d . . 1
H H65 0.5277 0.5375 0.8862 0.037 Uiso calc U R 1
C C67 0.3181(6) 0.4466(9) 0.8678(5) 0.038(2) Uani d . . 1
C C66 0.4144(5) 0.4408(6) 0.8740(4) 0.0239(17) Uani d . . 1
C C69 0.3136(5) 0.2617(7) 0.8626(5) 0.0305(19) Uani d . . 1
H H69 0.2801 0.1998 0.8612 0.037 Uiso calc U R 1
C C62 0.4199(7) 0.6284(7) 0.8846(5) 0.035(2) Uani d . . 1
H H62 0.4535 0.6907 0.8896 0.042 Uiso calc U R 1
C C68 0.2711(5) 0.3510(8) 0.8632(5) 0.036(2) Uani d . . 1
H H68 0.208 0.3509 0.8605 0.043 Uiso calc U R 1
C C63 0.3256(7) 0.6322(9) 0.8796(5) 0.047(3) Uani d . . 1
H H63 0.296 0.6958 0.8817 0.056 Uiso calc U R 1
C C64 0.2774(7) 0.5401(8) 0.8716(5) 0.042(2) Uani d . . 1
H H64 0.2142 0.5417 0.8687 0.051 Uiso calc U R 1
C C73 0.4457(5) 0.1518(6) 0.8602(5) 0.0228(16) Uani d . . 1
C C74 0.3922(5) 0.0803(7) 0.8054(5) 0.0302(19) Uani d . . 1
H H74 0.3358 0.1014 0.7678 0.036 Uiso calc U R 1
C C77 0.5598(6) 0.0205(7) 0.9109(5) 0.0308(19) Uani d . . 1
H H77 0.6185 0.0016 0.9457 0.037 Uiso calc U R 1
C C72 0.5294(5) 0.1217(6) 0.9129(5) 0.0261(17) Uani d . . 1
H H72 0.566 0.1692 0.9501 0.031 Uiso calc U R 1
C C75 0.4216(6) -0.0214(7) 0.8060(5) 0.0304(19) Uani d . . 1
H H75 0.3846 -0.0701 0.7703 0.037 Uiso calc U R 1
C C76 0.5088(7) -0.0513(7) 0.8614(5) 0.036(2) Uani d . . 1
H H76 0.5301 -0.1201 0.8631 0.044 Uiso calc U R 1
C C78 0.8817(5) 0.1071(6) 0.4960(5) 0.0229(16) Uani d . . 1
C C79 0.2539(5) 0.2789(6) 0.6163(4) 0.0220(16) Uani d . . 1
O O23 0.8300(3) 0.0354(4) 0.6629(3) 0.0216(12) Uani d . . 1
O O21 0.3039(3) 0.3534(4) 0.6077(3) 0.0229(12) Uani d . . 1
O O4 0.8464(3) 0.0256(4) 0.5151(3) 0.0208(11) Uani d . . 1
O O22 0.4664(3) 0.3156(4) 0.7228(3) 0.0175(10) Uani d . . 1
N N4 0.5581(4) 0.3332(5) 0.6113(3) 0.0135(11) Uani d . . 1
N N3 0.3986(4) 0.3303(5) 0.4955(3) 0.0158(12) Uani d . . 1
C C80 0.9733(6) 0.4290(7) 0.7659(8) 0.045(3) Uani d . . 1
H H80 0.96 0.5001 0.7669 0.055 Uiso calc U R 1
O O10 0.2784(4) 0.1869(4) 0.6216(4) 0.0365(14) Uani d . . 1
O O9 0.8512(4) 0.1941(4) 0.5048(4) 0.0326(14) Uani d . . 1
C C85 0.1588(5) 0.3076(7) 0.6183(5) 0.031(2) Uani d . . 1
H H85A 0.1142 0.2561 0.5893 0.047 Uiso calc U R 1
H H85B 0.1418 0.3749 0.5936 0.047 Uiso calc U R 1
H H85C 0.1586 0.3103 0.6735 0.047 Uiso calc U R 1
C C86 0.9583(7) 0.0952(7) 0.4624(6) 0.039(2) Uani d . . 1
H H86A 0.9745 0.1624 0.4458 0.059 Uiso calc U R 1
H H86B 0.9394 0.0492 0.4166 0.059 Uiso calc U R 1
H H86C 1.012 0.0662 0.5027 0.059 Uiso calc U R 1
O O14 0.9219(4) 0.8462(5) 0.5892(3) 0.0308(13) Uani d . . 1
O O11 0.1940(4) 0.0289(5) 0.5237(4) 0.0356(14) Uani d . . 1
O O12 0.1488(4) 0.1379(5) 0.3821(4) 0.0408(15) Uani d . . 1
O O13 0.0934(5) 0.8683(5) 0.5502(4) 0.0455(17) Uani d . . 1
O O15 0.2081(6) 0.0834(8) 0.2521(5) 0.077(3) Uani d . . 1

loop_
_atom_site_aniso_label
_atom_site_aniso_U_11
_atom_site_aniso_U_22
_atom_site_aniso_U_33
_atom_site_aniso_U_12
_atom_site_aniso_U_13
_atom_site_aniso_U_23
Cu1 0.0148(4) 0.0154(4) 0.0152(4) 0.0008(3) 0.0065(3) 0.0009(3)
Cu2 0.0132(4) 0.0148(4) 0.0155(4) -0.0005(3) 0.0044(3) -0.0004(3)
N2 0.016(3) 0.010(3) 0.017(3) -0.001(2) 0.004(2) -0.001(2)
C9 0.018(3) 0.009(3) 0.023(4) -0.003(3) 0.008(3) 0.003(3)
C1 0.037(4) 0.020(4) 0.023(4) 0.000(4) 0.010(3) -0.004(3)
N1 0.019(3) 0.016(3) 0.020(3) 0.000(3) 0.006(2) 0.000(3)
C12 0.022(3) 0.018(4) 0.023(4) 0.001(3) 0.009(3) 0.003(3)
C5 0.036(4) 0.014(4) 0.019(4) 0.003(3) -0.002(3) -0.004(3)
C4 0.019(3) 0.009(3) 0.019(4) 0.004(3) 0.005(3) 0.001(3)
C2 0.026(3) 0.016(3) 0.016(3) 0.000(3) 0.009(3) -0.003(3)
C6 0.025(4) 0.004(3) 0.025(4) 0.002(3) 0.009(3) -0.002(3)
C7 0.020(4) 0.009(3) 0.035(4) -0.003(3) -0.004(3) 0.000(3)
C10 0.018(3) 0.005(3) 0.019(3) -0.001(3) 0.002(3) -0.002(3)
C14 0.018(3) 0.009(3) 0.014(3) 0.001(3) 0.005(3) 0.002(3)
C11 0.016(3) 0.013(4) 0.028(4) 0.000(3) 0.009(3) 0.001(3)
C8 0.016(3) 0.018(4) 0.028(4) 0.003(3) 0.007(3) 0.004(3)
C23 0.020(3) 0.011(3) 0.018(4) 0.000(3) 0.006(3) 0.005(3)
C22 0.015(3) 0.012(3) 0.018(3) -0.003(3) 0.004(3) -0.001(3)
C18 0.019(3) 0.024(4) 0.026(4) 0.002(3) 0.003(3) 0.001(3)
C24 0.017(3) 0.013(3) 0.017(3) 0.000(3) 0.007(3) 0.000(3)
C20 0.019(3) 0.020(3) 0.018(4) -0.004(3) 0.005(3) 0.001(3)
C19 0.018(3) 0.018(3) 0.016(3) 0.002(3) 0.004(3) 0.000(3)
C15 0.030(4) 0.033(4) 0.016(4) -0.008(4) 0.004(3) -0.007(3)
C17 0.031(4) 0.034(5) 0.013(4) -0.010(4) 0.001(3) -0.003(3)
C21 0.015(3) 0.016(3) 0.024(4) 0.003(3) 0.008(3) 0.004(3)
C16 0.024(4) 0.034(4) 0.027(4) -0.003(3) 0.016(3) 0.002(3)
C26 0.018(4) 0.020(4) 0.007(3) -0.003(3) -0.002(3) 0.001(3)
C25 0.017(3) 0.026(4) 0.012(4) 0.002(3) -0.003(3) -0.001(3)
C29 0.020(3) 0.034(5) 0.020(4) 0.012(3) 0.003(3) 0.001(3)
C30 0.034(4) 0.020(4) 0.022(4) 0.018(3) 0.002(3) 0.003(3)
C27 0.021(3) 0.024(4) 0.019(4) 0.002(3) 0.004(3) 0.001(3)
C28 0.036(5) 0.023(4) 0.017(4) -0.002(4) 0.004(3) 0.004(3)
C34 0.016(3) 0.022(4) 0.013(3) -0.003(3) 0.004(3) -0.005(3)
C33 0.015(3) 0.020(4) 0.022(4) -0.003(3) 0.004(3) -0.004(3)
C31 0.015(4) 0.031(4) 0.026(4) 0.003(3) 0.005(3) -0.002(3)
C32 0.017(3) 0.027(4) 0.032(4) -0.001(3) 0.010(3) 0.001(3)
C37 0.016(4) 0.026(4) 0.043(5) -0.010(3) 0.019(4) -0.007(4)
C36 0.043(5) 0.026(5) 0.064(7) -0.011(4) 0.034(5) -0.009(4)
C38 0.015(4) 0.030(4) 0.048(5) 0.000(3) 0.012(4) 0.005(4)
C39 0.019(4) 0.029(5) 0.089(8) -0.001(4) 0.017(5) 0.014(5)
C35 0.060(7) 0.024(5) 0.106(10) -0.018(5) 0.060(7) -0.031(6)
C44 0.037(4) 0.019(4) 0.019(4) -0.006(4) 0.013(3) -0.005(3)
C40 0.023(3) 0.018(3) 0.021(4) 0.003(4) 0.004(3) -0.006(3)
C49 0.014(3) 0.012(3) 0.018(3) -0.002(3) 0.005(3) -0.002(3)
C48 0.019(3) 0.015(3) 0.030(4) 0.000(3) 0.014(3) 0.000(3)
C51 0.025(3) 0.006(3) 0.017(3) 0.001(3) 0.004(3) -0.003(3)
C46 0.022(3) 0.013(3) 0.021(4) 0.001(3) 0.010(3) -0.002(3)
C45 0.032(4) 0.018(3) 0.024(4) 0.000(4) 0.015(3) 0.004(3)
C50 0.023(3) 0.007(3) 0.023(4) 0.003(3) 0.009(3) 0.001(3)
C47 0.018(3) 0.022(4) 0.021(4) 0.001(3) 0.006(3) 0.000(3)
C41 0.034(4) 0.015(3) 0.017(4) 0.004(4) -0.004(3) 0.001(3)
C43 0.036(4) 0.005(3) 0.021(4) -0.001(3) 0.012(3) -0.002(3)
C42 0.036(4) 0.010(3) 0.020(4) 0.000(3) 0.003(3) 0.001(3)
C53 0.018(3) 0.010(3) 0.012(3) 0.001(3) 0.006(3) 0.001(3)
C55 0.022(3) 0.020(4) 0.017(4) -0.003(3) 0.011(3) -0.002(3)
C54 0.018(3) 0.017(4) 0.019(4) 0.002(3) 0.006(3) 0.004(3)
C58 0.034(4) 0.025(4) 0.012(4) -0.003(3) 0.008(3) 0.002(3)
C56 0.024(4) 0.027(4) 0.009(3) -0.003(3) 0.004(3) 0.002(3)
C57 0.027(4) 0.024(4) 0.016(4) 0.000(3) 0.005(3) 0.004(3)
C52 0.015(3) 0.014(3) 0.018(4) 0.000(3) 0.003(3) 0.003(3)
C59 0.021(4) 0.059(6) 0.021(4) -0.015(4) 0.004(3) 0.003(4)
C60 0.029(4) 0.054(6) 0.022(5) -0.023(4) -0.003(4) 0.004(4)
C61 0.036(5) 0.033(5) 0.016(4) -0.007(4) 0.000(3) 0.002(3)
C70 0.021(4) 0.033(4) 0.014(4) -0.005(3) 0.009(3) -0.003(3)
C71 0.018(3) 0.030(4) 0.011(3) 0.001(3) 0.004(3) 0.000(3)
C65 0.047(5) 0.025(4) 0.020(4) 0.002(4) 0.009(4) 0.001(3)
C67 0.030(4) 0.073(7) 0.011(4) 0.017(5) 0.008(3) -0.001(4)
C66 0.026(4) 0.029(4) 0.017(4) 0.008(3) 0.006(3) -0.003(3)
C69 0.019(4) 0.044(5) 0.032(5) -0.009(4) 0.013(3) -0.006(4)
C62 0.064(6) 0.028(4) 0.008(4) 0.015(4) 0.003(4) -0.003(3)
C68 0.020(4) 0.064(7) 0.030(5) 0.002(4) 0.015(3) -0.012(4)
C63 0.059(6) 0.056(7) 0.021(5) 0.032(6) 0.008(4) 0.002(4)
C64 0.041(5) 0.064(7) 0.021(4) 0.027(5) 0.009(4) -0.002(4)
C73 0.026(4) 0.027(4) 0.022(4) -0.006(3) 0.018(3) 0.000(3)
C74 0.022(4) 0.045(5) 0.029(4) -0.016(4) 0.015(3) -0.015(4)
C77 0.037(5) 0.033(5) 0.026(5) -0.002(4) 0.014(4) 0.007(4)
C72 0.028(4) 0.029(4) 0.026(4) -0.007(3) 0.014(3) 0.002(3)
C75 0.032(4) 0.029(4) 0.037(5) -0.009(4) 0.021(4) -0.007(4)
C76 0.051(5) 0.031(4) 0.037(5) 0.001(4) 0.028(4) 0.008(4)
C78 0.022(4) 0.025(4) 0.025(4) -0.001(3) 0.013(3) 0.002(3)
C79 0.022(4) 0.028(4) 0.014(4) -0.007(3) 0.003(3) -0.002(3)
O23 0.016(2) 0.032(3) 0.020(3) 0.000(2) 0.010(2) -0.007(2)
O21 0.017(2) 0.027(3) 0.024(3) 0.000(2) 0.006(2) 0.000(2)
O4 0.018(2) 0.022(3) 0.024(3) 0.001(2) 0.008(2) -0.001(2)
O22 0.012(2) 0.028(3) 0.012(2) -0.004(2) 0.0037(18) -0.003(2)
N4 0.018(3) 0.010(3) 0.015(3) -0.001(3) 0.008(2) -0.002(2)
N3 0.018(3) 0.011(3) 0.018(3) 0.001(3) 0.005(2) -0.003(3)
C80 0.028(5) 0.016(4) 0.101(9) -0.004(4) 0.031(5) -0.005(5)
O10 0.025(3) 0.021(3) 0.058(4) 0.003(2) 0.006(3) 0.001(3)
O9 0.035(3) 0.021(3) 0.052(4) -0.002(3) 0.027(3) -0.006(3)
C85 0.025(4) 0.039(5) 0.033(5) 0.006(4) 0.014(3) 0.012(4)
C86 0.044(5) 0.025(4) 0.061(6) -0.002(4) 0.035(5) 0.002(4)
O14 0.028(3) 0.032(3) 0.031(3) 0.004(3) 0.007(2) 0.000(3)
O11 0.035(3) 0.029(3) 0.045(4) -0.007(3) 0.016(3) 0.000(3)
O12 0.040(3) 0.045(4) 0.038(4) 0.005(3) 0.012(3) 0.005(3)
O13 0.060(4) 0.028(3) 0.065(5) -0.008(3) 0.044(4) -0.009(3)
O15 0.069(5) 0.080(6) 0.080(6) -0.003(5) 0.019(5) -0.017(5)

loop_
_atom_type_symbol
_atom_type_description
_atom_type_scat_dispersion_real
_atom_type_scat_dispersion_imag
_atom_type_scat_source
C C 0.0033 0.0016 'International Tables Vol C Tables 4.2.6.8 and 6.1.1.4'
H H 0.0000 0.0000 'International Tables Vol C Tables 4.2.6.8 and 6.1.1.4'
N N 0.0061 0.0033 'International Tables Vol C Tables 4.2.6.8 and 6.1.1.4'
O O 0.0106 0.0060 'International Tables Vol C Tables 4.2.6.8 and 6.1.1.4'
Cu Cu 0.3201 1.2651 'International Tables Vol C Tables 4.2.6.8 and 6.1.1.4'

loop_
_geom_angle_atom_site_label_1
_geom_angle_atom_site_label_2
_geom_angle_atom_site_label_3
_geom_angle
O23 Cu1 N2 91.9(2)
O23 Cu1 O4 90.1(2)
N2 Cu1 O4 172.5(2)
O23 Cu1 N1 171.3(2)
N2 Cu1 N1 83.8(2)
O4 Cu1 N1 93.2(2)
O22 Cu2 O21 92.6(2)
O22 Cu2 N4 92.3(2)
O21 Cu2 N4 168.0(2)
O22 Cu2 N3 173.9(2)
O21 Cu2 N3 92.2(2)
N4 Cu2 N3 83.9(2)
C14 N2 C10 119.0(6)
C14 N2 Cu1 129.0(4)
C10 N2 Cu1 111.6(4)
C10 C9 C11 115.8(6)
C10 C9 C8 118.8(6)
C11 C9 C8 125.3(6)
C2 C1 C5 118.5(7)
C2 C1 H1 120.8
C5 C1 H1 120.8
C2 N1 C4 118.2(6)
C2 N1 Cu1 130.4(5)
C4 N1 Cu1 111.1(4)
C11 C12 C14 121.9(7)
C11 C12 H12 119.0
C14 C12 H12 119.0
C1 C5 C6 120.7(7)
C1 C5 H5 119.6
C6 C5 H5 119.6
N1 C4 C10 116.9(6)
N1 C4 C6 122.3(6)
C10 C4 C6 120.8(6)
N1 C2 C1 123.6(7)
N1 C2 H2 118.2
C1 C2 H2 118.2
C5 C6 C4 116.7(6)
C5 C6 C7 125.6(7)
C4 C6 C7 117.7(6)
C8 C7 C6 120.8(7)
C8 C7 H7 119.6
C6 C7 H7 119.6
N2 C10 C9 124.0(6)
N2 C10 C4 116.0(6)
C9 C10 C4 120.0(6)
N2 C14 C12 118.9(6)
N2 C14 C24 118.8(6)
C12 C14 C24 122.3(6)
C12 C11 C9 120.4(6)
C12 C11 H11 119.8
C9 C11 H11 119.8
C7 C8 C9 121.9(7)
C7 C8 H8 119.1
C9 C8 H8 119.1
O23 C23 C22 117.4(6)
O23 C23 C24 124.2(6)
C22 C23 C24 118.4(6)
C19 C22 C23 122.5(6)
C19 C22 C34 121.9(6)
C23 C22 C34 115.7(6)
C17 C18 C19 120.3(7)
C17 C18 H18 119.9
C19 C18 H18 119.9
C21 C24 C23 117.9(6)
C21 C24 C14 118.6(6)
C23 C24 C14 123.5(6)
C21 C20 C16 122.1(7)
C21 C20 C19 118.0(6)
C16 C20 C19 119.9(6)
C22 C19 C20 119.5(6)
C22 C19 C18 122.9(6)
C20 C19 C18 117.5(6)
C16 C15 C17 120.2(7)
C16 C15 H15 119.9
C17 C15 H15 119.9
C18 C17 C15 121.0(7)
C18 C17 H17 119.5
C15 C17 H17 119.5
C20 C21 C24 123.6(6)
C20 C21 H21 118.2
C24 C21 H21 118.2
C15 C16 C20 121.0(7)
C15 C16 H16 119.5
C20 C16 H16 119.5
C34 C26 C25 120.8(6)
C34 C26 C27 122.2(6)
C25 C26 C27 117.0(7)
C29 C25 C31 123.2(7)
C29 C25 C26 119.5(7)
C31 C25 C26 117.3(7)
C30 C29 C25 122.0(7)
C30 C29 H29 119.0
C25 C29 H29 119.0
C29 C30 C28 119.4(7)
C29 C30 H30 120.3
C28 C30 H30 120.3
C28 C27 C26 120.7(7)
C28 C27 H27 119.6
C26 C27 H27 119.6
C27 C28 C30 121.4(8)
C27 C28 H28 119.3
C30 C28 H28 119.3
C33 C34 C26 121.0(6)
C33 C34 C22 118.3(6)
C26 C34 C22 120.5(6)
C34 C33 C32 118.1(7)
C34 C33 C37 122.9(6)
C32 C33 C37 119.0(7)
C32 C31 C25 121.5(7)
C32 C31 H31 119.2
C25 C31 H31 119.2
C31 C32 C33 121.3(7)
C31 C32 H32 119.4
C33 C32 H32 119.4
C38 C37 C36 118.9(8)
C38 C37 C33 120.0(8)
C36 C37 C33 121.1(8)
C35 C36 C37 119.3(11)
C35 C36 H36 120.4
C37 C36 H36 120.4
C39 C38 C37 120.2(10)
C39 C38 H38 119.9
C37 C38 H38 119.9
C38 C39 C80 121.6(11)
C38 C39 H39 119.2
C80 C39 H39 119.2
C36 C35 C80 122.8(11)
C36 C35 H35 118.6
C80 C35 H35 118.6
C45 C44 C43 120.2(7)
C45 C44 H44 119.9
C43 C44 H44 119.9
N3 C40 C41 121.8(7)
N3 C40 H40 119.1
C41 C40 H40 119.1
N4 C49 C47 118.3(6)
N4 C49 C52 120.5(6)
C47 C49 C52 121.3(6)
C47 C48 C46 120.3(6)
C47 C48 H48 119.8
C46 C48 H48 119.8
N3 C51 C43 122.3(6)
N3 C51 C50 116.0(6)
C43 C51 C50 121.7(6)
C50 C46 C45 119.9(7)
C50 C46 C48 115.2(6)
C45 C46 C48 124.9(6)
C44 C45 C46 121.3(7)
C44 C45 H45 119.3
C46 C45 H45 119.3
N4 C50 C46 124.5(6)
N4 C50 C51 117.2(6)
C46 C50 C51 118.3(6)
C48 C47 C49 121.6(7)
C48 C47 H47 119.2
C49 C47 H47 119.2
C42 C41 C40 119.4(7)
C42 C41 H41 120.3
C40 C41 H41 120.3
C51 C43 C42 117.4(7)
C51 C43 C44 118.5(7)
C42 C43 C44 124.0(7)
C41 C42 C43 119.7(7)
C41 C42 H42 120.1
C43 C42 H42 120.1
O22 C53 C54 116.6(6)
O22 C53 C52 124.2(6)
C54 C53 C52 119.2(6)
C56 C55 C52 122.0(6)
C56 C55 H55 119.0
C52 C55 H55 119.0
C57 C54 C53 121.3(6)
C57 C54 C71 123.3(6)
C53 C54 C71 115.1(6)
C61 C58 C57 120.9(7)
C61 C58 H58 119.5
C57 C58 H58 119.5
C59 C56 C55 120.3(7)
C59 C56 C57 121.1(7)
C55 C56 C57 118.6(7)
C54 C57 C56 120.8(7)
C54 C57 C58 122.5(7)
C56 C57 C58 116.7(7)
C55 C52 C53 118.0(6)
C55 C52 C49 118.8(6)
C53 C52 C49 123.2(6)
C60 C59 C56 120.9(7)
C60 C59 H59 119.6
C56 C59 H59 119.6
C59 C60 C61 119.0(7)
C59 C60 H60 120.5
C61 C60 H60 120.5
C58 C61 C60 121.3(8)
C58 C61 H61 119.3
C60 C61 H61 119.3
C71 C70 C69 119.8(7)
C71 C70 C73 122.5(6)
C69 C70 C73 117.7(7)
C70 C71 C66 118.7(6)
C70 C71 C54 122.6(7)
C66 C71 C54 118.2(7)
C62 C65 C66 120.3(8)
C62 C65 H65 119.9
C66 C65 H65 119.9
C64 C67 C68 123.3(8)
C64 C67 C66 120.5(10)
C68 C67 C66 116.1(8)
C71 C66 C67 121.0(8)
C71 C66 C65 122.1(7)
C67 C66 C65 116.8(8)
C68 C69 C70 122.3(8)
C68 C69 H69 118.8
C70 C69 H69 118.8
C65 C62 C63 122.0(9)
C65 C62 H62 119.0
C63 C62 H62 119.0
C69 C68 C67 121.7(7)
C69 C68 H68 119.1
C67 C68 H68 119.1
C64 C63 C62 118.1(8)
C64 C63 H63 120.9
C62 C63 H63 120.9
C67 C64 C63 122.4(9)
C67 C64 H64 118.8
C63 C64 H64 118.8
C72 C73 C74 119.6(8)
C72 C73 C70 121.7(7)
C74 C73 C70 118.4(7)
C75 C74 C73 120.3(8)
C75 C74 H74 119.9
C73 C74 H74 119.9
C76 C77 C72 122.7(9)
C76 C77 H77 118.6
C72 C77 H77 118.6
C73 C72 C77 119.4(8)
C73 C72 H72 120.3
C77 C72 H72 120.3
C74 C75 C76 119.3(8)
C74 C75 H75 120.4
C76 C75 H75 120.4
C77 C76 C75 118.6(8)
C77 C76 H76 120.7
C75 C76 H76 120.7
O9 C78 O4 120.9(6)
O9 C78 C86 121.1(7)
O4 C78 C86 118.0(7)
O10 C79 O21 124.4(7)
O10 C79 C85 120.1(7)
O21 C79 C85 115.5(7)
C23 O23 Cu1 128.6(4)
C79 O21 Cu2 119.5(5)
C78 O4 Cu1 109.8(4)
C53 O22 Cu2 129.1(4)
C49 N4 C50 119.9(5)
C49 N4 Cu2 128.1(4)
C50 N4 Cu2 111.9(4)
C40 N3 C51 119.4(6)
C40 N3 Cu2 129.6(5)
C51 N3 Cu2 111.0(4)
C39 C80 C35 117.2(9)
C39 C80 H80 121.4
C35 C80 H80 121.4
C79 C85 H85A 109.5
C79 C85 H85B 109.5
H85A C85 H85B 109.5
C79 C85 H85C 109.5
H85A C85 H85C 109.5
H85B C85 H85C 109.5
C78 C86 H86A 109.5
C78 C86 H86B 109.5
H86A C86 H86B 109.5
C78 C86 H86C 109.5
H86A C86 H86C 109.5
H86B C86 H86C 109.5

loop_
_geom_bond_atom_site_label_1
_geom_bond_atom_site_label_2
_geom_bond_distance
Cu1 O23 1.860(5)
Cu1 N2 1.967(6)
Cu1 O4 1.974(5)
Cu1 N1 1.979(6)
Cu2 O22 1.857(5)
Cu2 O21 1.914(5)
Cu2 N4 1.977(5)
Cu2 N3 1.995(6)
N2 C14 1.361(9)
N2 C10 1.374(8)
C9 C10 1.386(10)
C9 C11 1.405(10)
C9 C8 1.430(10)
C1 C2 1.377(11)
C1 C5 1.387(12)
C1 H1 0.95
N1 C2 1.340(9)
N1 C4 1.367(9)
C12 C11 1.362(10)
C12 C14 1.391(10)
C12 H12 0.95
C5 C6 1.402(11)
C5 H5 0.95
C4 C10 1.413(10)
C4 C6 1.418(10)
C2 H2 0.95
C6 C7 1.432(11)
C7 C8 1.343(11)
C7 H7 0.95
C14 C24 1.471(9)
C11 H11 0.95
C8 H8 0.95
C23 O23 1.305(9)
C23 C22 1.405(9)
C23 C24 1.450(9)
C22 C19 1.404(10)
C22 C34 1.508(9)
C18 C17 1.356(11)
C18 C19 1.440(9)
C18 H18 0.95
C24 C21 1.416(10)
C20 C21 1.392(10)
C20 C16 1.396(11)
C20 C19 1.435(10)
C15 C16 1.358(11)
C15 C17 1.416(11)
C15 H15 0.95
C17 H17 0.95
C21 H21 0.95
C16 H16 0.95
C26 C34 1.402(11)
C26 C25 1.423(11)
C26 C27 1.449(11)
C25 C29 1.408(11)
C25 C31 1.420(11)
C29 C30 1.353(12)
C29 H29 0.95
C30 C28 1.405(12)
C30 H30 0.95
C27 C28 1.355(11)
C27 H27 0.95
C28 H28 0.95
C34 C33 1.394(10)
C33 C32 1.428(10)
C33 C37 1.473(11)
C31 C32 1.363(12)
C31 H31 0.95
C32 H32 0.95
C37 C38 1.387(13)
C37 C36 1.413(13)
C36 C35 1.357(13)
C36 H36 0.95
C38 C39 1.378(13)
C38 H38 0.95
C39 C80 1.388(16)
C39 H39 0.95
C35 C80 1.395(18)
C35 H35 0.95
C44 C45 1.363(11)
C44 C43 1.432(10)
C44 H44 0.95
C40 N3 1.318(9)
C40 C41 1.406(10)
C40 H40 0.95
C49 N4 1.345(9)
C49 C47 1.430(9)
C49 C52 1.473(10)
C48 C47 1.351(10)
C48 C46 1.422(10)
C48 H48 0.95
C51 N3 1.381(9)
C51 C43 1.384(10)
C51 C50 1.429(10)
C46 C50 1.396(10)
C46 C45 1.414(10)
C45 H45 0.95
C50 N4 1.357(9)
C47 H47 0.95
C41 C42 1.375(11)
C41 H41 0.95
C43 C42 1.418(10)
C42 H42 0.95
C53 O22 1.309(8)
C53 C54 1.414(9)
C53 C52 1.448(9)
C55 C56 1.415(10)
C55 C52 1.415(10)
C55 H55 0.95
C54 C57 1.386(10)
C54 C71 1.500(9)
C58 C61 1.347(11)
C58 C57 1.465(10)
C58 H58 0.95
C56 C59 1.409(10)
C56 C57 1.415(10)
C59 C60 1.375(12)
C59 H59 0.95
C60 C61 1.437(12)
C60 H60 0.95
C61 H61 0.95
C70 C71 1.379(11)
C70 C69 1.413(11)
C70 C73 1.492(12)
C71 C66 1.433(11)
C65 C62 1.372(12)
C65 C66 1.455(12)
C65 H65 0.95
C67 C64 1.378(14)
C67 C68 1.428(15)
C67 C66 1.441(11)
C69 C68 1.334(13)
C69 H69 0.95
C62 C63 1.415(14)
C62 H62 0.95
C68 H68 0.95
C63 C64 1.392(16)
C63 H63 0.95
C64 H64 0.95
C73 C72 1.385(11)
C73 C74 1.410(11)
C74 C75 1.399(13)
C74 H74 0.95
C77 C76 1.352(13)
C77 C72 1.402(12)
C77 H77 0.95
C72 H72 0.95
C75 C76 1.442(13)
C75 H75 0.95
C76 H76 0.95
C78 O9 1.253(10)
C78 O4 1.283(9)
C78 C86 1.476(11)
C79 O10 1.251(10)
C79 O21 1.272(9)
C79 C85 1.511(11)
C80 H80 0.95
C85 H85A 0.98
C85 H85B 0.98
C85 H85C 0.98
C86 H86A 0.98
C86 H86B 0.98
C86 H86C 0.98
